data_7030165
loop_
_publ_author_name
'Baum, Amanda E.'
'Park, Heaweon'
'Wang, Denan'
'Lindeman, Sergey V.'
'Fiedler, Adam T.'

_publ_section_title
;
 Structural, spectroscopic, and electrochemical properties of nonheme
 Fe(II)-hydroquinonate complexes: synthetic models of hydroquinone
 dioxygenases.
;
_journal_issue 39
_journal_name_full 'Dalton transactions (Cambridge, England : 2003)'
_journal_page_first 12244
_journal_page_last 12253
_journal_paper_doi 10.1039/c2dt31504a
_journal_volume 41
_journal_year 2012
_chemical_absolute_configuration ad
_chemical_formula_moiety 'C53 H41 B Fe N6 O3, 1.77(C H2 Cl2)'
_chemical_formula_sum 'C54.77 H44.53 B Cl3.53 Fe N6 O3'
_chemical_formula_weight 1026.60
_chemical_name_systematic
;
?
;
_space_group_crystal_system orthorhombic
_space_group_IT_number 19
_space_group_name_Hall 'P 2ac 2ab'
_space_group_name_H-M_alt 'P 21 21 21'
_symmetry_space_group_name_Hall 'P 2ac 2ab'
_symmetry_space_group_name_H-M 'P 21 21 21'
_atom_sites_solution_hydrogens geom
_atom_sites_solution_primary direct
_atom_sites_solution_secondary difmap
_audit_creation_date 2012-06-05
_audit_creation_method
;
Olex2 1.1
(compiled 2011.11.01 svn.r2039, GUI svn.r3906)
;
_cell_angle_alpha 90.00
_cell_angle_beta 90.00
_cell_angle_gamma 90.00
_cell_formula_units_Z 4
_cell_length_a 11.2362(4)
_cell_length_b 17.7643(6)
_cell_length_c 25.2782(8)
_cell_measurement_reflns_used 7874
_cell_measurement_temperature 100.2
_cell_measurement_theta_max 73.6722
_cell_measurement_theta_min 3.4935
_cell_volume 5045.6(3)
_computing_cell_refinement
;
CrysAlisPro, Agilent Technologies,
Version 1.171.34.46 (release 25-11-2010 CrysAlis171 .NET)
(compiled Nov 25 2010,17:55:46)
;
_computing_data_collection
;
CrysAlisPro, Agilent Technologies,
Version 1.171.34.46 (release 25-11-2010 CrysAlis171 .NET)
(compiled Nov 25 2010,17:55:46)
;
_computing_data_reduction
;
CrysAlisPro, Agilent Technologies,
Version 1.171.34.46 (release 25-11-2010 CrysAlis171 .NET)
(compiled Nov 25 2010,17:55:46)
;
_computing_molecular_graphics
;
O. V. Dolomanov, L. J. Bourhis, R. J. Gildea, J. A. K. Howard and H. Puschmann,
OLEX2: a complete structure solution, refinement and analysis program.
J. Appl. Cryst. (2009). 42, 339-341.
;
_computing_publication_material
;
O. V. Dolomanov, L. J. Bourhis, R. J. Gildea, J. A. K. Howard and H. Puschmann,
OLEX2: a complete structure solution, refinement and analysis program.
J. Appl. Cryst. (2009). 42, 339-341.
;
_computing_structure_refinement
;
olex2.refine (L.J. Bourhis, O.V. Dolomanov, R.J. Gildea, J.A.K. Howard,
H. Puschmann, in preparation, 2011)
;
_computing_structure_solution 'SHELXS-97 (Sheldrick, 2008)'
_diffrn_ambient_temperature 100.2
_diffrn_detector_area_resol_mean 10.3756
_diffrn_measured_fraction_theta_full 0.990
_diffrn_measured_fraction_theta_max 0.976
_diffrn_measurement_details
;
1 omega -31.00 -3.00 1.0000 10.0000
omega____ theta____ kappa____ phi______ frames
- -40.6487 125.0000 -180.0000 28

2 omega -60.00 27.00 1.0000 10.0000
omega____ theta____ kappa____ phi______ frames
- -40.6487 37.0000 0.0000 87

3 omega 60.00 98.00 1.0000 10.0000
omega____ theta____ kappa____ phi______ frames
- 40.6487 -125.0000 150.0000 38

4 omega 95.00 161.00 1.0000 90.0000
omega____ theta____ kappa____ phi______ frames
- 107.0378 125.0000 -60.0000 66

5 omega 146.00 175.00 1.0000 90.0000
omega____ theta____ kappa____ phi______ frames
- 107.0378 125.0000 90.0000 29

6 omega 34.00 59.00 1.0000 90.0000
omega____ theta____ kappa____ phi______ frames
- 107.0378 -56.0000 122.0000 25

7 omega 94.00 133.00 1.0000 90.0000
omega____ theta____ kappa____ phi______ frames
- 107.0378 125.0000 90.0000 39

8 omega 50.00 76.00 1.0000 90.0000
omega____ theta____ kappa____ phi______ frames
- 107.0378 -45.0000 -90.0000 26

9 omega 33.00 62.00 1.0000 90.0000
omega____ theta____ kappa____ phi______ frames
- 107.0378 -45.0000 -30.0000 29

10 omega 81.00 164.00 1.0000 90.0000
omega____ theta____ kappa____ phi______ frames
- 107.0378 45.0000 -120.0000 83

11 omega -119.00 -79.00 1.0000 10.0000
omega____ theta____ kappa____ phi______ frames
- -40.6487 -77.0000 0.0000 40

12 omega -115.00 -10.00 1.0000 10.0000
omega____ theta____ kappa____ phi______ frames
- -40.6487 -64.0000 107.0000 105

13 omega -39.00 -7.00 1.0000 10.0000
omega____ theta____ kappa____ phi______ frames
- -40.6487 -77.0000 -120.0000 32

14 omega 73.00 131.00 1.0000 90.0000
omega____ theta____ kappa____ phi______ frames
- 107.0378 77.0000 30.0000 58
;
_diffrn_measurement_device_type 'SuperNova, Dual, Cu at zero, Atlas'
_diffrn_measurement_method '\w scans'
_diffrn_orient_matrix_UB_11 -0.0206305000
_diffrn_orient_matrix_UB_12 -0.0644620000
_diffrn_orient_matrix_UB_13 -0.0398003000
_diffrn_orient_matrix_UB_21 0.1350085000
_diffrn_orient_matrix_UB_22 -0.0049568000
_diffrn_orient_matrix_UB_23 -0.0097692000
_diffrn_orient_matrix_UB_31 0.0112381000
_diffrn_orient_matrix_UB_32 -0.0578297000
_diffrn_orient_matrix_UB_33 0.0450737000
_diffrn_radiation_monochromator mirror
_diffrn_radiation_type 'Cu K\a'
_diffrn_radiation_wavelength 1.5418
_diffrn_reflns_av_R_equivalents 0.0435
_diffrn_reflns_av_unetI/netI 0.0496
_diffrn_reflns_limit_h_max 13
_diffrn_reflns_limit_h_min -12
_diffrn_reflns_limit_k_max 22
_diffrn_reflns_limit_k_min -21
_diffrn_reflns_limit_l_max 31
_diffrn_reflns_limit_l_min -30
_diffrn_reflns_number 19096
_diffrn_reflns_theta_full 72.00
_diffrn_reflns_theta_max 73.88
_diffrn_reflns_theta_min 3.50
_diffrn_source 'SuperNova (Cu) X-ray Source'
_exptl_absorpt_coefficient_mu 4.518
_exptl_absorpt_correction_T_max 0.716
_exptl_absorpt_correction_T_min 0.405
_exptl_absorpt_correction_type gaussian
_exptl_absorpt_process_details
;
CrysAlisPro, Agilent Technologies,
Version 1.171.34.46 (release 25-11-2010 CrysAlis171 .NET)
(compiled Nov 25 2010,17:55:46)
Numerical absorption correction based on gaussian integration over
a multifaceted crystal model
;
_exptl_crystal_colour red
_exptl_crystal_colour_primary red
_exptl_crystal_density_diffrn 1.351
_exptl_crystal_density_method 'not measured'
_exptl_crystal_description block
_exptl_crystal_F_000 2121
_exptl_crystal_size_max 0.313
_exptl_crystal_size_mid 0.2434
_exptl_crystal_size_min 0.1214
_refine_diff_density_max 1.483
_refine_diff_density_min -0.931
_refine_diff_density_rms 0.144
_refine_ls_abs_structure_details 'Flack H D (1983), Acta Cryst. A39, 876-881'
_refine_ls_abs_structure_Flack 0.021(7)
_refine_ls_extinction_method none
_refine_ls_goodness_of_fit_ref 1.103
_refine_ls_hydrogen_treatment constr
_refine_ls_matrix_type full
_refine_ls_number_parameters 634
_refine_ls_number_reflns 8984
_refine_ls_number_restraints 0
_refine_ls_restrained_S_all 1.103
_refine_ls_R_factor_all 0.0838
_refine_ls_R_factor_gt 0.0814
_refine_ls_shift/su_max 0.001
_refine_ls_shift/su_mean 0.000
_refine_ls_structure_factor_coef Fsqd
_refine_ls_weighting_details 'calc w=1/[\s^2^(Fo^2^)+(0.1480P)^2^+12.3077P] where P=(Fo^2^+2Fc^2^)/3'
_refine_ls_weighting_scheme calc
_refine_ls_wR_factor_gt 0.2410
_refine_ls_wR_factor_ref 0.2437
_reflns_number_gt 8545
_reflns_number_total 8984
_reflns_threshold_expression >2sigma(I)
_cod_data_source_file c2dt31504a.txt
_cod_data_source_block Complex1B
_cod_database_code 7030165
_chemical_oxdiff_formula 'Fe C55 H45 N6 O3 B Cl4'
_reflns_odcompleteness_completeness 99.90
_reflns_odcompleteness_iscentric 1
_reflns_odcompleteness_theta 66.97

loop_
_space_group_symop_id
_space_group_symop_operation_xyz
1 'x, y, z'
2 '-x+1/2, -y, z+1/2'
3 'x+1/2, -y+1/2, -z'
4 '-x, y+1/2, -z+1/2'

loop_
_atom_site_label
_atom_site_type_symbol
_atom_site_fract_x
_atom_site_fract_y
_atom_site_fract_z
_atom_site_U_iso_or_equiv
_atom_site_adp_type
_atom_site_occupancy
_atom_site_symmetry_multiplicity
_atom_site_calc_flag
_atom_site_refinement_flags
Fe1 Fe 0.19390(8) 0.46937(5) 0.43777(3) 0.0216(2) Uani 1 1 d .
O1 O 0.2228(3) 0.3847(2) 0.48431(16) 0.0247(8) Uani 1 1 d .
O2 O -0.0440(4) 0.1376(2) 0.54242(18) 0.0296(9) Uani 1 1 d .
H3 H -0.1013 0.1289 0.5219 0.044 Uiso 1 1 calc R
O3 O 0.0606(4) 0.4040(2) 0.40395(15) 0.0247(8) Uani 1 1 d .
N1 N 0.2576(4) 0.4894(3) 0.35961(18) 0.0233(10) Uani 1 1 d .
N2 N 0.2692(4) 0.5635(3) 0.34658(19) 0.0229(10) Uani 1 1 d .
N3 N 0.0973(4) 0.5698(3) 0.43580(19) 0.0235(9) Uani 1 1 d .
N4 N 0.1507(4) 0.6322(3) 0.41582(19) 0.0235(10) Uani 1 1 d .
N5 N 0.3297(4) 0.5450(3) 0.46947(19) 0.0225(9) Uani 1 1 d .
N6 N 0.3646(4) 0.5987(3) 0.43393(19) 0.0231(9) Uani 1 1 d .
C1 C 0.0752(5) 0.6915(3) 0.4174(2) 0.0257(12) Uani 1 1 d .
C2 C -0.0329(5) 0.6654(3) 0.4390(3) 0.0289(12) Uani 1 1 d .
H2 H -0.1035 0.6936 0.4447 0.035 Uiso 1 1 calc R
C3 C -0.0145(5) 0.5897(3) 0.4501(2) 0.0279(12) Uani 1 1 d .
C4 C 0.4725(5) 0.6284(3) 0.4491(2) 0.0243(11) Uani 1 1 d .
C5 C 0.5037(5) 0.5944(3) 0.4967(2) 0.0248(11) Uani 1 1 d .
H5 H 0.5728 0.6041 0.5172 0.030 Uiso 1 1 calc R
C6 C 0.4130(5) 0.5431(3) 0.5082(2) 0.0252(11) Uani 1 1 d .
C7 C 0.2739(5) 0.5714(4) 0.2935(2) 0.0273(12) Uani 1 1 d .
C8 C 0.2653(6) 0.5011(4) 0.2714(2) 0.0309(13) Uani 1 1 d .
H8 H 0.2659 0.4891 0.2348 0.037 Uiso 1 1 calc R
C9 C 0.2552(5) 0.4502(4) 0.3142(2) 0.0262(12) Uani 1 1 d .
C10 C 0.1052(6) 0.7683(3) 0.4018(2) 0.0280(12) Uani 1 1 d .
C11 C 0.0232(6) 0.8114(4) 0.3738(3) 0.0334(13) Uani 1 1 d .
H11 H -0.0523 0.7908 0.3651 0.040 Uiso 1 1 calc R
C12 C 0.0503(7) 0.8831(4) 0.3587(3) 0.0391(16) Uani 1 1 d .
H12 H -0.0069 0.9121 0.3400 0.047 Uiso 1 1 calc R
C13 C 0.1611(7) 0.9144(4) 0.3704(3) 0.0403(16) Uani 1 1 d .
H13 H 0.1808 0.9636 0.3586 0.048 Uiso 1 1 calc R
C14 C 0.2417(6) 0.8725(4) 0.3994(3) 0.0370(15) Uani 1 1 d .
H14 H 0.3159 0.8942 0.4090 0.044 Uiso 1 1 calc R
C15 C 0.2165(6) 0.8009(4) 0.4143(3) 0.0304(13) Uani 1 1 d .
H15 H 0.2741 0.7724 0.4333 0.037 Uiso 1 1 calc R
C16 C -0.0920(5) 0.5313(3) 0.4737(3) 0.0285(12) Uani 1 1 d .
C17 C -0.2080(6) 0.5201(4) 0.4554(3) 0.0354(14) Uani 1 1 d .
H17 H -0.2417 0.5542 0.4306 0.042 Uiso 1 1 calc R
C18 C -0.2740(6) 0.4593(4) 0.4733(3) 0.0396(15) Uani 1 1 d .
H18 H -0.3521 0.4511 0.4601 0.047 Uiso 1 1 calc R
C19 C -0.2259(6) 0.4097(4) 0.5109(3) 0.0361(15) Uani 1 1 d .
H19 H -0.2710 0.3681 0.5233 0.043 Uiso 1 1 calc R
C20 C -0.1107(6) 0.4224(4) 0.5300(3) 0.0345(14) Uani 1 1 d .
H20 H -0.0774 0.3895 0.5556 0.041 Uiso 1 1 calc R
C21 C -0.0463(6) 0.4821(4) 0.5117(2) 0.0299(13) Uani 1 1 d .
H21 H 0.0316 0.4904 0.5252 0.036 Uiso 1 1 calc R
C22 C 0.5375(5) 0.6856(3) 0.4198(2) 0.0262(12) Uani 1 1 d .
C23 C 0.6015(6) 0.7412(4) 0.4466(3) 0.0341(14) Uani 1 1 d .
H23 H 0.5998 0.7422 0.4842 0.041 Uiso 1 1 calc R
C24 C 0.6666(7) 0.7946(4) 0.4200(3) 0.0453(17) Uani 1 1 d .
H24 H 0.7092 0.8317 0.4393 0.054 Uiso 1 1 calc R
C25 C 0.6707(7) 0.7948(5) 0.3651(3) 0.0481(19) Uani 1 1 d .
H25 H 0.7146 0.8323 0.3468 0.058 Uiso 1 1 calc R
C26 C 0.6096(7) 0.7391(5) 0.3370(3) 0.0483(19) Uani 1 1 d .
H26 H 0.6124 0.7383 0.2995 0.058 Uiso 1 1 calc R
C27 C 0.5449(6) 0.6851(4) 0.3641(2) 0.0333(14) Uani 1 1 d .
H27 H 0.5047 0.6469 0.3448 0.040 Uiso 1 1 calc R
C28 C 0.3970(5) 0.4952(3) 0.5550(2) 0.0242(11) Uani 1 1 d .
C29 C 0.4926(6) 0.4541(3) 0.5751(2) 0.0279(12) Uani 1 1 d .
H29 H 0.5676 0.4558 0.5577 0.033 Uiso 1 1 calc R
C30 C 0.4783(7) 0.4104(4) 0.6206(3) 0.0354(14) Uani 1 1 d .
H30 H 0.5438 0.3826 0.6343 0.042 Uiso 1 1 calc R
C31 C 0.3683(7) 0.4073(4) 0.6462(2) 0.0348(14) Uani 1 1 d .
H31 H 0.3582 0.3772 0.6769 0.042 Uiso 1 1 calc R
C32 C 0.2746(7) 0.4484(4) 0.6263(2) 0.0348(14) Uani 1 1 d .
H32 H 0.1995 0.4469 0.6436 0.042 Uiso 1 1 calc R
C33 C 0.2889(6) 0.4923(3) 0.5811(2) 0.0300(13) Uani 1 1 d .
H33 H 0.2235 0.5205 0.5679 0.036 Uiso 1 1 calc R
C34 C 0.2849(6) 0.6458(4) 0.2672(2) 0.0283(13) Uani 1 1 d .
C35 C 0.3793(7) 0.6590(4) 0.2331(3) 0.0367(14) Uani 1 1 d .
H35 H 0.4382 0.6214 0.2279 0.044 Uiso 1 1 calc R
C36 C 0.3878(7) 0.7273(5) 0.2068(3) 0.0424(17) Uani 1 1 d .
H36 H 0.4525 0.7363 0.1835 0.051 Uiso 1 1 calc R
C37 C 0.3033(9) 0.7817(4) 0.2143(3) 0.0461(18) Uani 1 1 d .
H37 H 0.3098 0.8283 0.1961 0.055 Uiso 1 1 calc R
C38 C 0.2086(9) 0.7696(4) 0.2481(3) 0.0453(18) Uani 1 1 d .
H38 H 0.1502 0.8076 0.2531 0.054 Uiso 1 1 calc R
C39 C 0.1994(8) 0.7005(4) 0.2751(3) 0.0392(16) Uani 1 1 d .
H39 H 0.1348 0.6915 0.2985 0.047 Uiso 1 1 calc R
C40 C 0.2428(6) 0.3690(4) 0.3119(2) 0.0295(13) Uani 1 1 d .
C41 C 0.1772(7) 0.3345(4) 0.2712(3) 0.0374(15) Uani 1 1 d .
H41 H 0.1405 0.3648 0.2448 0.045 Uiso 1 1 calc R
C42 C 0.1653(7) 0.2575(4) 0.2689(3) 0.0408(16) Uani 1 1 d .
H42 H 0.1206 0.2353 0.2411 0.049 Uiso 1 1 calc R
C43 C 0.2180(7) 0.2122(4) 0.3067(3) 0.0426(17) Uani 1 1 d .
H43 H 0.2097 0.1591 0.3049 0.051 Uiso 1 1 calc R
C44 C 0.2831(8) 0.2450(4) 0.3474(3) 0.0432(17) Uani 1 1 d .
H44 H 0.3192 0.2139 0.3734 0.052 Uiso 1 1 calc R
C45 C 0.2960(7) 0.3224(4) 0.3505(3) 0.0365(14) Uani 1 1 d .
H45 H 0.3407 0.3441 0.3785 0.044 Uiso 1 1 calc R
C46 C 0.1541(5) 0.3281(3) 0.4963(2) 0.0219(11) Uani 1 1 d .
C47 C 0.1714(5) 0.2901(3) 0.5448(2) 0.0253(11) Uani 1 1 d .
H50 H 0.2314 0.3077 0.5682 0.030 Uiso 1 1 calc R
C48 C 0.1044(5) 0.2283(3) 0.5595(2) 0.0261(11) Uani 1 1 d .
H51 H 0.1186 0.2046 0.5926 0.031 Uiso 1 1 calc R
C49 C 0.0154(5) 0.2006(3) 0.5257(2) 0.0233(11) Uani 1 1 d .
C50 C -0.0072(5) 0.2375(3) 0.4798(2) 0.0235(11) Uani 1 1 d .
H53 H -0.0695 0.2197 0.4577 0.028 Uiso 1 1 calc R
C51 C 0.0580(5) 0.3013(3) 0.4636(2) 0.0206(10) Uani 1 1 d .
C52 C 0.0212(5) 0.3420(3) 0.4159(2) 0.0239(11) Uani 1 1 d .
C53 C -0.0732(6) 0.3087(4) 0.3802(3) 0.0335(14) Uani 1 1 d .
H47A H -0.1506 0.3106 0.3981 0.050 Uiso 1 1 calc R
H47B H -0.0531 0.2563 0.3722 0.050 Uiso 1 1 calc R
H47C H -0.0772 0.3377 0.3473 0.050 Uiso 1 1 calc R
B1 B 0.2761(6) 0.6243(4) 0.3910(2) 0.0204(12) Uani 1 1 d .
H1 H 0.3020 0.6736 0.3757 0.025 Uiso 1 1 calc R
Cl1 Cl 0.9232(2) 0.46934(16) 0.26269(10) 0.0677(6) Uani 1 1 d .
Cl2 Cl 0.8473(3) 0.60257(13) 0.31981(10) 0.0672(7) Uani 1 1 d .
C1S C 0.9452(10) 0.5274(6) 0.3178(4) 0.060(2) Uani 1 1 d .
H1SA H 0.9355 0.4970 0.3504 0.072 Uiso 1 1 calc R
H1SB H 1.0277 0.5468 0.3173 0.072 Uiso 1 1 calc R
Cl3 Cl 0.5859(4) 0.4820(3) 0.2788(3) 0.108(2) Uani 0.766(10) 1 d P
Cl4 Cl 0.5358(6) 0.4886(3) 0.1653(2) 0.139(3) Uani 0.766(10) 1 d P
C2S C 0.5578(17) 0.4326(10) 0.2221(9) 0.095(6) Uani 0.766(10) 1 d P
H2SA H 0.4860 0.4013 0.2277 0.114 Uiso 0.766(10) 1 calc PR
H2SB H 0.6253 0.3981 0.2154 0.114 Uiso 0.766(10) 1 calc PR

loop_
_atom_site_aniso_label
_atom_site_aniso_U_11
_atom_site_aniso_U_22
_atom_site_aniso_U_33
_atom_site_aniso_U_23
_atom_site_aniso_U_13
_atom_site_aniso_U_12
Fe1 0.0236(4) 0.0248(4) 0.0164(4) 0.0025(3) 0.0005(3) -0.0013(3)
O1 0.0234(19) 0.029(2) 0.0221(19) 0.0055(16) -0.0020(15) -0.0029(15)
O2 0.024(2) 0.034(2) 0.030(2) 0.0087(18) -0.0017(17) -0.0047(17)
O3 0.030(2) 0.029(2) 0.0147(18) 0.0016(16) -0.0045(15) -0.0007(16)
N1 0.026(2) 0.030(2) 0.014(2) 0.0006(18) 0.0024(18) -0.0023(18)
N2 0.023(2) 0.028(2) 0.018(2) 0.0007(19) -0.0018(18) 0.0009(18)
N3 0.025(2) 0.027(2) 0.018(2) 0.0013(19) -0.0020(19) -0.0025(18)
N4 0.023(2) 0.028(2) 0.020(2) -0.0002(19) -0.0013(18) -0.0038(18)
N5 0.022(2) 0.027(2) 0.019(2) 0.0062(18) -0.0016(18) -0.0041(18)
N6 0.026(2) 0.027(2) 0.016(2) 0.0027(19) 0.0005(19) -0.0030(18)
C1 0.026(3) 0.030(3) 0.020(3) 0.002(2) 0.001(2) 0.000(2)
C2 0.023(3) 0.035(3) 0.029(3) 0.000(3) 0.004(2) -0.001(2)
C3 0.024(3) 0.033(3) 0.026(3) -0.005(2) 0.006(2) -0.004(2)
C4 0.025(3) 0.030(3) 0.018(3) 0.000(2) 0.000(2) 0.001(2)
C5 0.023(3) 0.036(3) 0.016(2) 0.000(2) -0.004(2) -0.002(2)
C6 0.028(3) 0.029(3) 0.019(3) 0.006(2) -0.002(2) 0.000(2)
C7 0.029(3) 0.033(3) 0.019(3) 0.002(2) 0.002(2) 0.004(2)
C8 0.046(4) 0.035(3) 0.013(3) -0.001(2) 0.002(2) -0.001(3)
C9 0.025(3) 0.038(3) 0.015(3) 0.000(2) 0.001(2) 0.001(2)
C10 0.031(3) 0.029(3) 0.023(3) -0.002(2) 0.001(2) 0.002(2)
C11 0.032(3) 0.033(3) 0.035(3) -0.002(3) 0.003(3) 0.003(3)
C12 0.049(4) 0.036(3) 0.032(3) 0.002(3) 0.003(3) 0.013(3)
C13 0.053(4) 0.030(3) 0.038(4) 0.003(3) 0.015(3) -0.001(3)
C14 0.035(3) 0.039(3) 0.037(4) -0.003(3) 0.010(3) -0.002(3)
C15 0.028(3) 0.032(3) 0.032(3) -0.003(3) 0.006(2) 0.000(2)
C16 0.025(3) 0.029(3) 0.032(3) -0.006(3) 0.008(2) 0.001(2)
C17 0.027(3) 0.037(3) 0.043(4) 0.000(3) 0.006(3) 0.001(3)
C18 0.024(3) 0.047(4) 0.048(4) -0.001(3) 0.006(3) -0.005(3)
C19 0.032(3) 0.036(3) 0.041(4) 0.001(3) 0.013(3) -0.004(3)
C20 0.036(3) 0.037(3) 0.031(3) 0.000(3) 0.006(3) 0.004(3)
C21 0.026(3) 0.039(3) 0.025(3) -0.001(2) 0.004(2) 0.002(2)
C22 0.022(3) 0.034(3) 0.023(3) 0.004(2) -0.002(2) 0.000(2)
C23 0.035(3) 0.036(3) 0.031(3) 0.001(3) 0.001(3) -0.003(3)
C24 0.046(4) 0.040(4) 0.050(4) 0.004(3) -0.005(3) -0.011(3)
C25 0.042(4) 0.057(4) 0.045(4) 0.021(4) 0.004(3) -0.014(3)
C26 0.033(3) 0.070(5) 0.042(4) 0.018(4) 0.000(3) -0.012(3)
C27 0.027(3) 0.054(4) 0.019(3) 0.005(3) 0.000(2) -0.005(3)
C28 0.032(3) 0.028(3) 0.012(2) 0.000(2) -0.006(2) -0.005(2)
C29 0.033(3) 0.034(3) 0.016(3) 0.002(2) -0.002(2) 0.000(2)
C30 0.050(4) 0.035(3) 0.022(3) 0.007(3) -0.005(3) 0.002(3)
C31 0.053(4) 0.037(3) 0.014(3) 0.007(2) -0.006(3) -0.005(3)
C32 0.046(4) 0.044(4) 0.014(3) -0.002(2) 0.005(2) -0.010(3)
C33 0.035(3) 0.031(3) 0.024(3) 0.002(2) -0.001(3) -0.002(2)
C34 0.038(3) 0.039(3) 0.007(2) 0.001(2) -0.003(2) -0.002(3)
C35 0.036(3) 0.047(4) 0.027(3) 0.000(3) 0.002(3) -0.002(3)
C36 0.050(4) 0.058(4) 0.020(3) 0.014(3) -0.001(3) -0.010(3)
C37 0.076(5) 0.039(3) 0.023(3) 0.010(3) -0.016(4) -0.007(4)
C38 0.073(5) 0.036(3) 0.027(3) 0.004(3) -0.008(4) 0.008(4)
C39 0.063(5) 0.034(3) 0.020(3) 0.003(3) -0.002(3) 0.003(3)
C40 0.031(3) 0.040(3) 0.017(3) 0.001(3) 0.007(2) 0.001(3)
C41 0.044(4) 0.043(4) 0.025(3) -0.006(3) 0.000(3) 0.001(3)
C42 0.046(4) 0.043(4) 0.033(4) -0.015(3) 0.006(3) -0.006(3)
C43 0.048(4) 0.032(3) 0.048(4) -0.009(3) 0.017(3) -0.007(3)
C44 0.053(4) 0.041(4) 0.035(4) 0.004(3) 0.005(3) 0.006(3)
C45 0.041(4) 0.036(3) 0.032(3) 0.002(3) -0.002(3) 0.004(3)
C46 0.026(3) 0.029(3) 0.011(2) 0.000(2) -0.003(2) 0.002(2)
C47 0.030(3) 0.032(3) 0.014(2) 0.002(2) -0.001(2) 0.002(2)
C48 0.027(3) 0.032(3) 0.018(3) -0.001(2) -0.004(2) 0.001(2)
C49 0.026(3) 0.027(3) 0.017(2) 0.004(2) 0.004(2) 0.002(2)
C50 0.022(3) 0.031(3) 0.018(3) 0.000(2) -0.002(2) 0.002(2)
C51 0.022(3) 0.028(3) 0.011(2) 0.001(2) -0.0005(19) -0.001(2)
C52 0.022(3) 0.032(3) 0.017(3) 0.000(2) 0.000(2) 0.000(2)
C53 0.033(3) 0.042(3) 0.025(3) 0.005(3) -0.011(3) -0.008(3)
B1 0.027(3) 0.025(3) 0.009(2) 0.002(2) -0.002(2) 0.000(2)
Cl1 0.0747(15) 0.0749(14) 0.0534(12) -0.0158(11) -0.0033(11) 0.0115(13)
Cl2 0.0999(19) 0.0497(11) 0.0519(12) 0.0000(9) -0.0186(12) 0.0137(11)
C1S 0.077(6) 0.058(5) 0.045(4) -0.006(4) -0.008(4) 0.009(5)
Cl3 0.075(3) 0.081(3) 0.169(5) -0.026(3) -0.056(3) 0.024(2)
Cl4 0.165(5) 0.148(5) 0.105(4) 0.051(3) 0.070(4) 0.123(5)
C2S 0.083(11) 0.083(11) 0.120(15) 0.017(10) 0.005(10) 0.047(9)

loop_
_atom_type_symbol
_atom_type_description
_atom_type_scat_dispersion_real
_atom_type_scat_dispersion_imag
_atom_type_scat_source
C C 0.0181 0.0091 'International Tables Vol C Tables 4.2.6.8 and 6.1.1.4'
H H 0.0000 0.0000 'International Tables Vol C Tables 4.2.6.8 and 6.1.1.4'
B B 0.0090 0.0039 'International Tables Vol C Tables 4.2.6.8 and 6.1.1.4'
Cl Cl 0.3639 0.7018 'International Tables Vol C Tables 4.2.6.8 and 6.1.1.4'
Fe Fe -1.1336 3.1974 'International Tables Vol C Tables 4.2.6.8 and 6.1.1.4'
N N 0.0311 0.0180 'International Tables Vol C Tables 4.2.6.8 and 6.1.1.4'
O O 0.0492 0.0322 'International Tables Vol C Tables 4.2.6.8 and 6.1.1.4'

loop_
_exptl_crystal_face_index_h
_exptl_crystal_face_index_k
_exptl_crystal_face_index_l
_exptl_crystal_face_perp_dist
_exptl_oxdiff_crystal_face_indexfrac_h
_exptl_oxdiff_crystal_face_indexfrac_k
_exptl_oxdiff_crystal_face_indexfrac_l
_exptl_oxdiff_crystal_face_x
_exptl_oxdiff_crystal_face_y
_exptl_oxdiff_crystal_face_z
7 3 -4 0.1197 7.0000 3.0000 -4.0000 -0.1750 0.9704 -0.2753
0 0 -16 0.0510 0.0000 -0.0000 -16.0000 0.6383 0.1555 -0.7222
0 -10 -8 0.1154 0.0000 -10.0000 -8.0000 0.9641 0.1244 0.2167
-2 9 10 0.0444 -2.0000 9.0000 10.0000 -0.9391 -0.4093 -0.0911
-6 -6 -6 0.1180 -6.0000 -6.0000 -6.0000 0.7473 -0.7242 0.0084
-2 -3 16 0.0273 -2.0000 -3.0000 16.0000 -0.4044 -0.4116 0.8731
0 -10 7 0.0925 0.0000 -10.0000 7.0000 0.3658 -0.0214 0.8938
6 1 10 0.1313 6.0000 1.0000 10.0000 -0.5844 0.7086 0.4610

loop_
_geom_angle_atom_site_label_1
_geom_angle_atom_site_label_2
_geom_angle_atom_site_label_3
_geom_angle
O1 Fe1 O3 86.38(16)
O1 Fe1 N1 129.53(19)
O1 Fe1 N3 139.89(19)
O1 Fe1 N5 97.90(17)
O3 Fe1 N1 87.36(17)
O3 Fe1 N3 95.33(17)
O3 Fe1 N5 175.70(17)
N1 Fe1 N5 90.17(19)
N3 Fe1 N1 90.55(19)
N3 Fe1 N5 81.17(18)
C46 O1 Fe1 129.9(4)
C49 O2 H3 109.5
C52 O3 Fe1 131.4(4)
N2 N1 Fe1 114.7(3)
C9 N1 Fe1 134.3(4)
C9 N1 N2 107.3(5)
N1 N2 B1 120.0(4)
C7 N2 N1 110.1(5)
C7 N2 B1 129.9(5)
N4 N3 Fe1 118.5(4)
C3 N3 Fe1 134.3(4)
C3 N3 N4 107.3(5)
N3 N4 B1 118.7(5)
C1 N4 N3 110.4(5)
C1 N4 B1 130.6(5)
N6 N5 Fe1 112.9(3)
C6 N5 Fe1 137.1(4)
C6 N5 N6 107.0(4)
N5 N6 C4 109.8(5)
N5 N6 B1 118.9(4)
C4 N6 B1 130.6(5)
N4 C1 C2 107.1(5)
N4 C1 C10 125.2(5)
C2 C1 C10 127.6(6)
C1 C2 H2 127.2
C3 C2 C1 105.6(5)
C3 C2 H2 127.2
N3 C3 C2 109.7(5)
N3 C3 C16 118.1(5)
C2 C3 C16 132.2(5)
N6 C4 C5 107.2(5)
N6 C4 C22 124.7(5)
C5 C4 C22 128.1(5)
C4 C5 H5 126.9
C4 C5 C6 106.2(5)
C6 C5 H5 126.9
N5 C6 C5 109.7(5)
N5 C6 C28 120.8(5)
C5 C6 C28 129.4(5)
N2 C7 C8 107.9(5)
N2 C7 C34 122.8(5)
C8 C7 C34 129.3(5)
C7 C8 H8 127.0
C7 C8 C9 106.1(5)
C9 C8 H8 127.0
N1 C9 C8 108.6(5)
N1 C9 C40 123.5(5)
C8 C9 C40 127.9(6)
C11 C10 C1 120.0(6)
C11 C10 C15 118.3(6)
C15 C10 C1 121.8(6)
C10 C11 H11 119.7
C12 C11 C10 120.6(7)
C12 C11 H11 119.7
C11 C12 H12 119.6
C11 C12 C13 120.8(7)
C13 C12 H12 119.6
C12 C13 H13 120.6
C14 C13 C12 118.9(6)
C14 C13 H13 120.6
C13 C14 H14 119.5
C15 C14 C13 121.0(7)
C15 C14 H14 119.5
C10 C15 H15 119.8
C14 C15 C10 120.4(6)
C14 C15 H15 119.8
C17 C16 C3 121.0(6)
C17 C16 C21 118.8(6)
C21 C16 C3 119.9(6)
C16 C17 H17 120.0
C18 C17 C16 120.1(7)
C18 C17 H17 120.0
C17 C18 H18 119.9
C17 C18 C19 120.3(6)
C19 C18 H18 119.9
C18 C19 H19 120.4
C20 C19 C18 119.2(6)
C20 C19 H19 120.4
C19 C20 H20 120.0
C21 C20 C19 120.0(6)
C21 C20 H20 120.0
C16 C21 H21 119.2
C20 C21 C16 121.5(6)
C20 C21 H21 119.2
C23 C22 C4 120.3(6)
C23 C22 C27 117.3(6)
C27 C22 C4 122.3(6)
C22 C23 H23 119.2
C24 C23 C22 121.6(7)
C24 C23 H23 119.2
C23 C24 H24 119.7
C23 C24 C25 120.6(7)
C25 C24 H24 119.7
C24 C25 H25 120.4
C24 C25 C26 119.3(7)
C26 C25 H25 120.4
C25 C26 H26 120.1
C27 C26 C25 119.9(7)
C27 C26 H26 120.1
C22 C27 H27 119.3
C26 C27 C22 121.3(7)
C26 C27 H27 119.3
C29 C28 C6 120.1(5)
C33 C28 C6 120.9(5)
C33 C28 C29 119.0(5)
C28 C29 H29 119.9
C28 C29 C30 120.1(6)
C30 C29 H29 119.9
C29 C30 H30 119.9
C31 C30 C29 120.3(6)
C31 C30 H30 119.9
C30 C31 H31 120.4
C32 C31 C30 119.2(6)
C32 C31 H31 120.4
C31 C32 H32 119.7
C31 C32 C33 120.5(6)
C33 C32 H32 119.7
C28 C33 C32 120.9(6)
C28 C33 H33 119.6
C32 C33 H33 119.6
C35 C34 C7 119.6(6)
C39 C34 C7 120.2(6)
C39 C34 C35 120.2(6)
C34 C35 H35 120.0
C36 C35 C34 119.9(7)
C36 C35 H35 120.0
C35 C36 H36 119.9
C37 C36 C35 120.2(7)
C37 C36 H36 119.9
C36 C37 H37 119.6
C36 C37 C38 120.7(7)
C38 C37 H37 119.6
C37 C38 H38 120.3
C37 C38 C39 119.4(8)
C39 C38 H38 120.3
C34 C39 C38 119.5(8)
C34 C39 H39 120.3
C38 C39 H39 120.3
C41 C40 C9 120.8(6)
C41 C40 C45 118.1(6)
C45 C40 C9 121.0(6)
C40 C41 H41 119.5
C42 C41 C40 121.0(7)
C42 C41 H41 119.5
C41 C42 H42 119.7
C41 C42 C43 120.6(7)
C43 C42 H42 119.7
C42 C43 H43 120.2
C42 C43 C44 119.6(7)
C44 C43 H43 120.2
C43 C44 H44 119.6
C45 C44 C43 120.8(7)
C45 C44 H44 119.6
C40 C45 H45 120.0
C44 C45 C40 120.0(7)
C44 C45 H45 120.0
O1 C46 C47 119.3(5)
O1 C46 C51 124.5(5)
C47 C46 C51 116.3(5)
C46 C47 H50 118.7
C48 C47 C46 122.6(6)
C48 C47 H50 118.7
C47 C48 H51 119.9
C47 C48 C49 120.2(5)
C49 C48 H51 119.9
O2 C49 C48 116.5(5)
C50 C49 O2 124.6(5)
C50 C49 C48 118.9(5)
C49 C50 H53 118.6
C49 C50 C51 122.7(5)
C51 C50 H53 118.6
C46 C51 C52 121.3(5)
C50 C51 C46 119.2(5)
C50 C51 C52 119.3(5)
O3 C52 C51 123.0(5)
O3 C52 C53 117.2(5)
C51 C52 C53 119.7(5)
C52 C53 H47A 109.5
C52 C53 H47B 109.5
C52 C53 H47C 109.5
H47A C53 H47B 109.5
H47A C53 H47C 109.5
H47B C53 H47C 109.5
N2 B1 H1 110.1
N4 B1 N2 108.0(4)
N4 B1 H1 110.1
N6 B1 N2 109.5(5)
N6 B1 N4 109.1(4)
N6 B1 H1 110.1
Cl1 C1S H1SA 109.0
Cl1 C1S H1SB 109.0
Cl2 C1S Cl1 112.8(6)
Cl2 C1S H1SA 109.0
Cl2 C1S H1SB 109.0
H1SA C1S H1SB 107.8
Cl3 C2S Cl4 114.8(10)
Cl3 C2S H2SA 108.6
Cl3 C2S H2SB 108.6
Cl4 C2S H2SA 108.6
Cl4 C2S H2SB 108.6
H2SA C2S H2SB 107.6

loop_
_geom_bond_atom_site_label_1
_geom_bond_atom_site_label_2
_geom_bond_distance
Fe1 O1 1.937(4)
Fe1 O3 2.079(4)
Fe1 N1 2.131(5)
Fe1 N3 2.089(5)
Fe1 N5 2.185(5)
O1 C46 1.303(7)
O2 H3 0.8400
O2 C49 1.370(7)
O3 C52 1.226(7)
N1 C9 1.343(8)
N2 N1 1.363(7)
N2 C7 1.349(8)
N2 B1 1.559(8)
N3 C3 1.354(8)
N4 N3 1.357(7)
N4 C1 1.354(8)
N4 B1 1.549(8)
N5 C6 1.355(8)
N6 N5 1.368(7)
N6 C4 1.376(8)
N6 B1 1.542(7)
C1 C2 1.411(8)
C1 C10 1.458(9)
C2 H2 0.9500
C2 C3 1.390(9)
C3 C16 1.480(8)
C4 C5 1.392(8)
C4 C22 1.453(8)
C5 H5 0.9500
C5 C6 1.398(8)
C6 C28 1.469(8)
C7 C8 1.371(9)
C7 C34 1.486(9)
C8 H8 0.9500
C8 C9 1.414(9)
C9 C40 1.449(9)
C10 C11 1.392(9)
C10 C15 1.415(9)
C11 H11 0.9500
C11 C12 1.364(10)
C12 H12 0.9500
C12 C13 1.395(12)
C13 H13 0.9500
C13 C14 1.383(11)
C14 H14 0.9500
C14 C15 1.357(10)
C15 H15 0.9500
C16 C17 1.397(9)
C16 C21 1.398(9)
C17 H17 0.9500
C17 C18 1.386(10)
C18 H18 0.9500
C18 C19 1.404(11)
C19 H19 0.9500
C19 C20 1.399(10)
C20 H20 0.9500
C20 C21 1.365(9)
C21 H21 0.9500
C22 C23 1.398(9)
C22 C27 1.410(9)
C23 H23 0.9500
C23 C24 1.373(10)
C24 H24 0.9500
C24 C25 1.389(12)
C25 H25 0.9500
C25 C26 1.397(13)
C26 H26 0.9500
C26 C27 1.384(10)
C27 H27 0.9500
C28 C29 1.395(9)
C28 C33 1.382(9)
C29 H29 0.9500
C29 C30 1.398(9)
C30 H30 0.9500
C30 C31 1.396(11)
C31 H31 0.9500
C31 C32 1.376(11)
C32 H32 0.9500
C32 C33 1.394(9)
C33 H33 0.9500
C34 C35 1.386(9)
C34 C39 1.381(10)
C35 H35 0.9500
C35 C36 1.386(11)
C36 H36 0.9500
C36 C37 1.368(13)
C37 H37 0.9500
C37 C38 1.381(13)
C38 H38 0.9500
C38 C39 1.409(10)
C39 H39 0.9500
C40 C41 1.408(10)
C40 C45 1.412(9)
C41 H41 0.9500
C41 C42 1.375(10)
C42 H42 0.9500
C42 C43 1.383(12)
C43 H43 0.9500
C43 C44 1.390(12)
C44 H44 0.9500
C44 C45 1.385(10)
C45 H45 0.9500
C46 C47 1.412(8)
C47 H50 0.9500
C47 C48 1.382(9)
C48 H51 0.9500
C48 C49 1.405(8)
C49 C50 1.357(8)
C50 H53 0.9500
C51 C46 1.441(8)
C51 C50 1.409(8)
C52 C51 1.465(8)
C52 C53 1.513(8)
C53 H47A 0.9800
C53 H47B 0.9800
C53 H47C 0.9800
B1 H1 1.0000
Cl1 C1S 1.751(9)
Cl2 C1S 1.731(10)
C1S H1SA 0.9900
C1S H1SB 0.9900
Cl3 C2S 1.71(2)
Cl4 C2S 1.764(19)
C2S H2SA 0.9900
C2S H2SB 0.9900

loop_
_geom_hbond_atom_site_label_D
_geom_hbond_atom_site_label_H
_geom_hbond_atom_site_label_A
_geom_hbond_distance_DH
_geom_hbond_distance_HA
_geom_hbond_distance_DA
_geom_hbond_angle_DHA
_geom_hbond_site_symmetry_A
O2 H3 O1 0.84 2.00 2.735(6) 146.0 3_456

loop_
_geom_torsion_atom_site_label_1
_geom_torsion_atom_site_label_2
_geom_torsion_atom_site_label_3
_geom_torsion_atom_site_label_4
_geom_torsion
Fe1 O1 C46 C47 -155.2(4)
Fe1 O1 C46 C51 23.7(8)
Fe1 O3 C52 C51 5.7(9)
Fe1 O3 C52 C53 -176.8(4)
Fe1 N1 C9 C8 156.0(5)
Fe1 N1 C9 C40 -23.5(9)
Fe1 N3 C3 C2 -178.9(4)
Fe1 N3 C3 C16 1.3(9)
Fe1 N5 C6 C5 156.2(5)
Fe1 N5 C6 C28 -27.1(9)
O1 Fe1 O3 C52 5.2(5)
O1 Fe1 N1 N2 -151.3(3)
O1 Fe1 N1 C9 53.9(6)
O1 Fe1 N3 N4 138.1(4)
O1 Fe1 N3 C3 -42.8(7)
O1 Fe1 N5 N6 156.8(4)
O1 Fe1 N5 C6 -0.2(6)
O1 C46 C47 C48 -178.1(5)
O2 C49 C50 C51 -178.5(5)
O3 Fe1 O1 C46 -19.6(5)
O3 Fe1 N1 N2 125.6(4)
O3 Fe1 N1 C9 -29.2(6)
O3 Fe1 N3 N4 -131.2(4)
O3 Fe1 N3 C3 47.9(6)
O3 Fe1 N5 N6 -28(3)
O3 Fe1 N5 C6 175(2)
O3 C52 C51 C46 -7.5(9)
O3 C52 C51 C50 168.0(5)
N1 Fe1 O1 C46 -103.2(5)
N1 Fe1 O3 C52 135.1(5)
N1 Fe1 N3 N4 -43.8(4)
N1 Fe1 N3 C3 135.3(6)
N1 Fe1 N5 N6 26.8(4)
N1 Fe1 N5 C6 -130.2(6)
N1 N2 C7 C8 -0.1(7)
N1 N2 C7 C34 179.2(5)
N1 N2 B1 N4 -72.1(6)
N1 N2 B1 N6 46.7(6)
N1 C9 C40 C41 144.0(6)
N1 C9 C40 C45 -35.9(9)
N2 N1 C9 C8 -0.2(7)
N2 N1 C9 C40 -179.6(6)
N2 C7 C8 C9 0.0(7)
N2 C7 C34 C35 122.9(7)
N2 C7 C34 C39 -59.4(9)
N3 Fe1 O1 C46 74.3(6)
N3 Fe1 O3 C52 -134.6(5)
N3 Fe1 N1 N2 30.3(4)
N3 Fe1 N1 C9 -124.5(6)
N3 Fe1 N5 N6 -63.8(4)
N3 Fe1 N5 C6 139.3(6)
N3 N4 C1 C2 -0.7(7)
N3 N4 C1 C10 176.5(5)
N3 N4 B1 N2 55.9(6)
N3 N4 B1 N6 -63.1(6)
N3 C3 C16 C17 -131.1(6)
N3 C3 C16 C21 43.4(8)
N4 N3 C3 C2 0.3(7)
N4 N3 C3 C16 -179.5(5)
N4 C1 C2 C3 0.9(7)
N4 C1 C10 C11 139.8(6)
N4 C1 C10 C15 -40.1(9)
N5 Fe1 O1 C46 160.0(5)
N5 Fe1 O3 C52 -170(2)
N5 Fe1 N1 N2 -50.9(4)
N5 Fe1 N1 C9 154.3(6)
N5 Fe1 N3 N4 46.3(4)
N5 Fe1 N3 C3 -134.6(6)
N5 N6 C4 C5 -2.4(6)
N5 N6 C4 C22 178.4(5)
N5 N6 B1 N2 -77.0(6)
N5 N6 B1 N4 41.1(6)
N5 C6 C28 C29 137.8(6)
N5 C6 C28 C33 -44.5(8)
N6 N5 C6 C5 -1.7(6)
N6 N5 C6 C28 175.0(5)
N6 C4 C5 C6 1.3(6)
N6 C4 C22 C23 143.6(6)
N6 C4 C22 C27 -40.0(9)
C1 N4 N3 Fe1 179.7(4)
C1 N4 N3 C3 0.3(6)
C1 N4 B1 N2 -117.1(6)
C1 N4 B1 N6 124.0(6)
C1 C2 C3 N3 -0.7(7)
C1 C2 C3 C16 179.1(6)
C1 C10 C11 C12 -179.6(6)
C1 C10 C15 C14 -179.8(6)
C2 C1 C10 C11 -43.5(9)
C2 C1 C10 C15 136.6(7)
C2 C3 C16 C17 49.1(10)
C2 C3 C16 C21 -136.3(7)
C3 C16 C17 C18 171.9(6)
C3 C16 C21 C20 -172.5(6)
C4 N6 N5 Fe1 -161.3(4)
C4 N6 N5 C6 2.5(6)
C4 N6 B1 N2 114.1(6)
C4 N6 B1 N4 -127.8(6)
C4 C5 C6 N5 0.2(7)
C4 C5 C6 C28 -176.1(6)
C4 C22 C23 C24 178.1(6)
C4 C22 C27 C26 -178.6(7)
C5 C4 C22 C23 -35.4(9)
C5 C4 C22 C27 140.9(7)
C5 C6 C28 C29 -46.2(9)
C5 C6 C28 C33 131.4(7)
C6 C28 C29 C30 178.0(6)
C6 C28 C33 C32 -178.3(6)
C7 N2 N1 Fe1 -161.3(4)
C7 N2 N1 C9 0.1(6)
C7 N2 B1 N4 108.4(6)
C7 N2 B1 N6 -132.8(6)
C7 C8 C9 N1 0.1(8)
C7 C8 C9 C40 179.5(6)
C7 C34 C35 C36 177.5(6)
C7 C34 C39 C38 -177.4(6)
C8 C7 C34 C35 -58.0(10)
C8 C7 C34 C39 119.7(8)
C8 C9 C40 C41 -35.3(10)
C8 C9 C40 C45 144.8(7)
C9 C40 C41 C42 180.0(6)
C9 C40 C45 C44 -179.9(7)
C10 C1 C2 C3 -176.2(6)
C10 C11 C12 C13 0.8(11)
C11 C10 C15 C14 0.3(9)
C11 C12 C13 C14 -2.4(11)
C12 C13 C14 C15 3.0(10)
C13 C14 C15 C10 -1.9(10)
C15 C10 C11 C12 0.3(10)
C16 C17 C18 C19 1.6(11)
C17 C16 C21 C20 2.1(9)
C17 C18 C19 C20 -0.1(11)
C18 C19 C20 C21 -0.4(10)
C19 C20 C21 C16 -0.6(10)
C21 C16 C17 C18 -2.6(10)
C22 C4 C5 C6 -179.5(6)
C22 C23 C24 C25 0.1(12)
C23 C22 C27 C26 -2.1(10)
C23 C24 C25 C26 -1.2(13)
C24 C25 C26 C27 0.6(13)
C25 C26 C27 C22 1.1(12)
C27 C22 C23 C24 1.6(10)
C28 C29 C30 C31 0.3(10)
C29 C28 C33 C32 -0.6(9)
C29 C30 C31 C32 -0.7(10)
C30 C31 C32 C33 0.4(10)
C31 C32 C33 C28 0.3(10)
C33 C28 C29 C30 0.3(9)
C34 C7 C8 C9 -179.2(6)
C34 C35 C36 C37 0.1(11)
C35 C34 C39 C38 0.3(10)
C35 C36 C37 C38 0.0(11)
C36 C37 C38 C39 0.0(12)
C37 C38 C39 C34 -0.2(11)
C39 C34 C35 C36 -0.2(10)
C40 C41 C42 C43 -0.1(11)
C41 C40 C45 C44 0.2(10)
C41 C42 C43 C44 0.2(11)
C42 C43 C44 C45 -0.1(12)
C43 C44 C45 C40 -0.1(12)
C45 C40 C41 C42 -0.1(10)
C46 C47 C48 C49 0.3(9)
C46 C51 C50 C49 1.0(9)
C47 C48 C49 O2 177.8(5)
C47 C48 C49 C50 -3.1(9)
C48 C49 C50 C51 2.4(9)
C50 C51 C46 O1 177.5(5)
C50 C51 C46 C47 -3.6(8)
C51 C46 C47 C48 3.0(8)
C52 C51 C46 O1 -7.0(9)
C52 C51 C46 C47 171.8(5)
C52 C51 C50 C49 -174.5(5)
C53 C52 C51 C46 175.1(5)
C53 C52 C51 C50 -9.5(8)
B1 N2 N1 Fe1 19.1(6)
B1 N2 N1 C9 -179.4(5)
B1 N2 C7 C8 179.5(6)
B1 N2 C7 C34 -1.3(9)
B1 N4 N3 Fe1 5.4(6)
B1 N4 N3 C3 -174.0(5)
B1 N4 C1 C2 172.6(5)
B1 N4 C1 C10 -10.2(10)
B1 N6 N5 Fe1 27.6(6)
B1 N6 N5 C6 -168.6(5)
B1 N6 C4 C5 167.3(5)
B1 N6 C4 C22 -11.9(9)
